data_7007495
loop_
_publ_author_name
'Fondo, Matilde'
'Garc\'ia-Deibe, Ana M'
'Ocampo, Noelia'
'Sanmart\'in, Jes\'us'
'Bermejo, Manuel R.'
'Llamas-Saiz, Antonio L'

_publ_section_title
;
 Dinuclear nickel complexes with a Ni(2)O(2) core: a structural and
 magnetic study.
;
_journal_issue 35
_journal_name_full 'Dalton transactions (Cambridge, England : 2003)'
_journal_page_first 4260
_journal_page_last 4270
_journal_paper_doi 10.1039/b606414k
_journal_year 2006
_chemical_formula_moiety 'C30 H32 N4 Ni2 O8, 2.5(H2 O), C2 H3 N, 0.25(C H4 O)'
_chemical_formula_sum 'C32.25 H41 N5 Ni2 O10.75'
_chemical_formula_weight 788.12
_chemical_name_systematic
;
?
;
_space_group_IT_number 15
_symmetry_cell_setting monoclinic
_symmetry_Int_Tables_number 15
_symmetry_space_group_name_Hall '-C 2yc'
_symmetry_space_group_name_H-M 'C 1 2/c 1'
_atom_sites_solution_hydrogens geom
_atom_sites_solution_primary direct
_atom_sites_solution_secondary difmap
_audit_creation_method SHELXL-97
_cell_angle_alpha 90.000(5)
_cell_angle_beta 112.433(5)
_cell_angle_gamma 90.000(5)
_cell_formula_units_Z 8
_cell_length_a 44.353(5)
_cell_length_b 8.850(5)
_cell_length_c 19.517(5)
_cell_measurement_reflns_used 3022
_cell_measurement_temperature 293(2)
_cell_measurement_theta_max 38.699
_cell_measurement_theta_min 4.709
_cell_volume 7081(4)
_computing_cell_refinement 'BRUKER Smart'
_computing_data_collection 'BRUKER Smart'
_computing_molecular_graphics 'Ortep-3 for Windows (Farrugia, 1997)'
_computing_publication_material 'WinGX (Farrugia, 1999)'
_computing_structure_refinement 'SHELXL-97 (Sheldrick, 1997)'
_computing_structure_solution 'SIR92 (Giacovazzo et al, 1993)'
_diffrn_ambient_temperature 293(2)
_diffrn_measured_fraction_theta_full 1.000
_diffrn_measured_fraction_theta_max 1.000
_diffrn_measurement_device_type 'Bruker SMART APEX CCD'
_diffrn_measurement_method 'omega scans'
_diffrn_radiation_monochromator graphite
_diffrn_radiation_source 'fine-focus sealed tube'
_diffrn_radiation_type MoK\a
_diffrn_radiation_wavelength 0.71073
_diffrn_reflns_av_R_equivalents 0.0976
_diffrn_reflns_av_sigmaI/netI 0.0734
_diffrn_reflns_limit_h_max 53
_diffrn_reflns_limit_h_min -53
_diffrn_reflns_limit_k_max 10
_diffrn_reflns_limit_k_min -10
_diffrn_reflns_limit_l_max 23
_diffrn_reflns_limit_l_min -23
_diffrn_reflns_number 35842
_diffrn_reflns_theta_full 25.50
_diffrn_reflns_theta_max 25.50
_diffrn_reflns_theta_min 1.99
_diffrn_standards_decay_% ?5
_exptl_absorpt_coefficient_mu 1.128
_exptl_absorpt_correction_T_max 0.7500
_exptl_absorpt_correction_T_min 0.5719
_exptl_absorpt_correction_type multi-scan
_exptl_absorpt_process_details SADABS
_exptl_crystal_colour green
_exptl_crystal_density_diffrn 1.479
_exptl_crystal_density_method 'not measured'
_exptl_crystal_description prism
_exptl_crystal_F_000 3292
_exptl_crystal_size_max 0.30
_exptl_crystal_size_mid 0.25
_exptl_crystal_size_min 0.25
_refine_diff_density_max 0.804
_refine_diff_density_min -0.441
_refine_diff_density_rms 0.081
_refine_ls_extinction_method none
_refine_ls_goodness_of_fit_ref 1.014
_refine_ls_hydrogen_treatment mixed
_refine_ls_matrix_type full
_refine_ls_number_parameters 466
_refine_ls_number_reflns 6581
_refine_ls_number_restraints 1
_refine_ls_restrained_S_all 1.014
_refine_ls_R_factor_all 0.0921
_refine_ls_R_factor_gt 0.0563
_refine_ls_shift/su_max 0.001
_refine_ls_shift/su_mean 0.000
_refine_ls_structure_factor_coef Fsqd
_refine_ls_weighting_details 'calc w=1/[\s^2^(Fo^2^)+(0.0781P)^2^+0.0000P] where P=(Fo^2^+2Fc^2^)/3'
_refine_ls_weighting_scheme calc
_refine_ls_wR_factor_gt 0.1338
_refine_ls_wR_factor_ref 0.1520
_reflns_number_gt 4443
_reflns_number_total 6581
_reflns_threshold_expression >2sigma(I)
_cod_data_source_file b606414k.txt
_cod_data_source_block 5.2.5H2O.0.25MeOH3MeCN
_cod_depositor_comments
;
The following automatic conversions were performed:
'_symmetry_cell_setting' value 'Monoclinic' changed to 'monoclinic'
according to '/home/saulius/struct/CIF-dictionaries/cif_core.dic'
dictionary named 'cif_core.dic' version 2.4.1 from 2010-06-29.

Automatic conversion script
Id: cif_fix_enum 1527 2010-12-29 10:47:43Z saulius 
;
_cod_original_sg_symbol_H-M 'C 2/c'
_cod_database_code 7007495

loop_
_symmetry_equiv_pos_as_xyz
'x, y, z'
'-x, y, -z+1/2'
'x+1/2, y+1/2, z'
'-x+1/2, y+1/2, -z+1/2'
'-x, -y, -z'
'x, -y, z-1/2'
'-x+1/2, -y+1/2, -z'
'x+1/2, -y+1/2, z-1/2'

loop_
_atom_site_label
_atom_site_type_symbol
_atom_site_fract_x
_atom_site_fract_y
_atom_site_fract_z
_atom_site_U_iso_or_equiv
_atom_site_adp_type
_atom_site_occupancy
_atom_site_symmetry_multiplicity
_atom_site_calc_flag
_atom_site_refinement_flags
_atom_site_disorder_assembly
_atom_site_disorder_group
Ni11 Ni 0.138531(13) 0.44015(6) 0.49597(3) 0.03759(18) Uani 1 1 d . . .
Ni12 Ni 0.099244(13) 0.30704(6) 0.58338(3) 0.03766(18) Uani 1 1 d . . .
O101 O 0.13263(8) 0.2946(3) 0.41186(17) 0.0489(8) Uani 1 1 d . . .
O102 O 0.08188(9) 0.1050(4) 0.5306(2) 0.0558(10) Uani 1 1 d . . .
O103 O 0.14133(7) 0.2635(3) 0.56893(15) 0.0377(7) Uani 1 1 d . . .
N101 N 0.18588(9) 0.4620(4) 0.5159(2) 0.0417(9) Uani 1 1 d . . .
N102 N 0.10412(9) 0.1962(4) 0.6772(2) 0.0436(9) Uani 1 1 d . . .
N103 N 0.15136(8) 0.5924(4) 0.59444(19) 0.0392(9) Uani 1 1 d . . .
N104 N 0.12127(8) 0.4893(4) 0.65672(19) 0.0391(9) Uani 1 1 d . . .
O12W O 0.05270(9) 0.3688(5) 0.5727(3) 0.0594(10) Uani 1 1 d . . .
O10 O 0.09108(7) 0.4220(3) 0.48595(16) 0.0404(7) Uani 1 1 d . . .
O12 O 0.12482(8) 0.6319(4) 0.42932(18) 0.0507(8) Uani 1 1 d . . .
C10 C 0.06537(11) 0.4676(5) 0.4316(3) 0.0439(11) Uani 1 1 d . . .
O11 O 0.03769(8) 0.4615(4) 0.43213(19) 0.0635(10) Uani 1 1 d . . .
C11 C 0.07125(12) 0.5293(6) 0.3655(2) 0.0525(13) Uani 1 1 d . . .
H11G H 0.0507 0.5638 0.3286 0.063 Uiso 1 1 calc R . .
H11H H 0.0795 0.4491 0.3436 0.063 Uiso 1 1 calc R . .
C12 C 0.09572(13) 0.6610(5) 0.3871(3) 0.0469(12) Uani 1 1 d . . .
O13 O 0.08522(9) 0.7882(4) 0.3616(2) 0.0633(10) Uani 1 1 d . . .
C100 C 0.15418(12) 0.2588(5) 0.3840(2) 0.0443(11) Uani 1 1 d . . .
C101 C 0.14515(14) 0.1642(5) 0.3205(3) 0.0533(13) Uani 1 1 d . . .
H101 H 0.1238 0.1296 0.2996 0.064 Uiso 1 1 calc R . .
C102 C 0.16652(16) 0.1213(6) 0.2885(3) 0.0628(15) Uani 1 1 d . . .
H102 H 0.1594 0.0581 0.2474 0.075 Uiso 1 1 calc R . .
C103 C 0.19836(16) 0.1712(6) 0.3168(3) 0.0663(16) Uani 1 1 d . . .
H103 H 0.2128 0.1426 0.2949 0.080 Uiso 1 1 calc R . .
C104 C 0.20848(13) 0.2644(6) 0.3783(3) 0.0571(13) Uani 1 1 d . . .
H104 H 0.2300 0.2980 0.3977 0.069 Uiso 1 1 calc R . .
C105 C 0.18721(12) 0.3096(5) 0.4123(3) 0.0476(12) Uani 1 1 d . . .
C106 C 0.20088(12) 0.4056(5) 0.4772(3) 0.0474(12) Uani 1 1 d . . .
H106 H 0.2229 0.4286 0.4924 0.057 Uiso 1 1 calc R . .
C107 C 0.20468(11) 0.5536(5) 0.5808(3) 0.0474(12) Uani 1 1 d . . .
H10A H 0.2219 0.6071 0.5720 0.057 Uiso 1 1 calc R . .
H10B H 0.2145 0.4891 0.6238 0.057 Uiso 1 1 calc R . .
C108 C 0.18150(12) 0.6667(5) 0.5949(3) 0.0505(12) Uani 1 1 d . . .
H10C H 0.1926 0.7152 0.6425 0.061 Uiso 1 1 calc R . .
H10D H 0.1756 0.7443 0.5569 0.061 Uiso 1 1 calc R . .
C109 C 0.12615(12) 0.7098(5) 0.5890(3) 0.0514(12) Uani 1 1 d . . .
H10E H 0.1128 0.7316 0.5376 0.062 Uiso 1 1 calc R . .
H10F H 0.1364 0.8027 0.6132 0.062 Uiso 1 1 calc R . .
C110 C 0.10561(12) 0.6399(5) 0.6286(3) 0.0512(13) Uani 1 1 d . . .
H11A H 0.1059 0.7035 0.6693 0.061 Uiso 1 1 calc R . .
H11B H 0.0832 0.6267 0.5944 0.061 Uiso 1 1 calc R . .
C111 C 0.11783(12) 0.4479(5) 0.7278(3) 0.0494(12) Uani 1 1 d . . .
H11C H 0.0961 0.4735 0.7246 0.059 Uiso 1 1 calc R . .
H11D H 0.1333 0.5055 0.7682 0.059 Uiso 1 1 calc R . .
C112 C 0.12383(12) 0.2793(6) 0.7437(2) 0.0508(12) Uani 1 1 d . . .
H11E H 0.1467 0.2563 0.7569 0.061 Uiso 1 1 calc R . .
H11F H 0.1178 0.2505 0.7848 0.061 Uiso 1 1 calc R . .
C113 C 0.08515(12) 0.0897(5) 0.6817(3) 0.0468(12) Uani 1 1 d . . .
H113 H 0.0850 0.0696 0.7284 0.056 Uiso 1 1 calc R . .
C114 C 0.06402(11) -0.0016(5) 0.6205(3) 0.0482(12) Uani 1 1 d . . .
C115 C 0.04348(13) -0.1052(6) 0.6360(3) 0.0616(14) Uani 1 1 d . . .
H115 H 0.0439 -0.1119 0.6840 0.074 Uiso 1 1 calc R . .
C116 C 0.02266(14) -0.1970(6) 0.5814(4) 0.0778(19) Uani 1 1 d . . .
H116 H 0.0089 -0.2636 0.5923 0.093 Uiso 1 1 calc R . .
C117 C 0.02231(14) -0.1897(6) 0.5110(4) 0.0742(17) Uani 1 1 d . . .
H117 H 0.0083 -0.2521 0.4743 0.089 Uiso 1 1 calc R . .
C118 C 0.04221(12) -0.0925(6) 0.4938(3) 0.0612(14) Uani 1 1 d . . .
H118 H 0.0421 -0.0913 0.4461 0.073 Uiso 1 1 calc R . .
C119 C 0.06267(11) 0.0048(5) 0.5471(3) 0.0487(12) Uani 1 1 d . . .
C120 C 0.15584(10) 0.5164(5) 0.6662(2) 0.0408(11) Uani 1 1 d . . .
H120 H 0.1656 0.5888 0.7066 0.049 Uiso 1 1 calc R . .
C121 C 0.17705(10) 0.3770(5) 0.6822(2) 0.0390(10) Uani 1 1 d . . .
C122 C 0.20497(11) 0.3697(6) 0.7458(3) 0.0512(12) Uani 1 1 d . . .
H122 H 0.2098 0.4473 0.7805 0.061 Uiso 1 1 calc R . .
C123 C 0.22568(12) 0.2482(6) 0.7581(3) 0.0601(14) Uani 1 1 d . . .
H123 H 0.2444 0.2433 0.8011 0.072 Uiso 1 1 calc R . .
C124 C 0.21866(13) 0.1340(6) 0.7067(3) 0.0616(15) Uani 1 1 d . . .
H124 H 0.2330 0.0529 0.7150 0.074 Uiso 1 1 calc R . .
C125 C 0.19048(12) 0.1377(5) 0.6426(3) 0.0500(12) Uani 1 1 d . . .
H125 H 0.1861 0.0599 0.6081 0.060 Uiso 1 1 calc R . .
C126 C 0.16892(10) 0.2577(5) 0.6302(2) 0.0385(10) Uani 1 1 d . . .
H2 H 0.0838(12) 0.092(6) 0.497(3) 0.038(16) Uiso 1 1 d . . .
H12A H 0.0411(12) 0.384(6) 0.601(3) 0.057(16) Uiso 1 1 d . . .
H12B H 0.048(2) 0.381(10) 0.533(4) 0.14(4) Uiso 1 1 d . . .
N1S N 0.23375(17) 0.9162(7) 0.5464(4) 0.104(2) Uani 1 1 d . . .
C10S C 0.21533(17) 0.8794(8) 0.4916(5) 0.0775(19) Uani 1 1 d . . .
C11S C 0.19170(19) 0.8246(9) 0.4208(4) 0.108(3) Uani 1 1 d . . .
H11I H 0.1865 0.9042 0.3848 0.163 Uiso 1 1 calc R . .
H11J H 0.1722 0.7929 0.4271 0.163 Uiso 1 1 calc R . .
H11K H 0.2008 0.7407 0.4042 0.163 Uiso 1 1 calc R . .
O1W O 0.08681(11) 0.0834(4) 0.4054(2) 0.0815(13) Uani 1 1 d . . .
H1WA H 0.1057 0.1370 0.4055 0.100 Uiso 1 1 d . . .
H1WB H 0.0961 -0.0194 0.3931 0.100 Uiso 1 1 d . . .
O2W O 0.02052(10) 0.4056(6) 0.6641(2) 0.0950(15) Uani 1 1 d . . .
H2W1 H 0.0193 0.3412 0.6985 0.100 Uiso 1 1 d . . .
H2W2 H 0.0028 0.4442 0.6354 0.100 Uiso 1 1 d . . .
O3W O 0.0166(2) 0.8026(12) 0.2700(5) 0.077(3) Uiso 0.40 1 d P A 1
O3W' O 0.0000 0.920(3) 0.2500 0.074(8) Uiso 0.20 2 d SP B 2
O2S O 0.0175(6) 1.087(3) 0.2859(13) 0.141(9) Uiso 0.25 1 d PD C 3
H2S H 0.0362 1.1040 0.3151 0.212 Uiso 0.25 1 calc PR C 3
C2S C 0.0000 1.242(3) 0.2500 0.155(10) Uiso 0.50 2 d SPD C 3
H2S1 H -0.0162 1.2673 0.2697 0.233 Uiso 0.25 1 calc PR C 3
H2S2 H -0.0102 1.2314 0.1972 0.233 Uiso 0.25 1 calc PR C 3
H2S3 H 0.0160 1.3217 0.2617 0.233 Uiso 0.25 1 calc PR C 3

loop_
_atom_site_aniso_label
_atom_site_aniso_U_11
_atom_site_aniso_U_22
_atom_site_aniso_U_33
_atom_site_aniso_U_23
_atom_site_aniso_U_13
_atom_site_aniso_U_12
Ni11 0.0399(3) 0.0318(3) 0.0413(3) -0.0023(2) 0.0158(3) -0.0048(2)
Ni12 0.0408(3) 0.0337(3) 0.0391(3) -0.0015(2) 0.0160(2) -0.0040(3)
O101 0.0501(19) 0.048(2) 0.0522(19) -0.0096(16) 0.0232(16) -0.0072(16)
O102 0.072(3) 0.048(2) 0.057(2) -0.0127(19) 0.036(2) -0.0248(18)
O103 0.0418(17) 0.0298(16) 0.0410(16) 0.0000(13) 0.0153(14) -0.0020(13)
N101 0.045(2) 0.034(2) 0.050(2) -0.0025(18) 0.0219(18) -0.0026(17)
N102 0.047(2) 0.042(2) 0.042(2) 0.0012(18) 0.0176(18) 0.0017(18)
N103 0.040(2) 0.031(2) 0.045(2) -0.0026(16) 0.0145(17) -0.0021(16)
N104 0.040(2) 0.034(2) 0.045(2) -0.0041(17) 0.0176(17) -0.0002(17)
O12W 0.046(2) 0.078(3) 0.059(3) 0.011(2) 0.025(2) 0.0030(19)
O10 0.0372(16) 0.0383(17) 0.0421(17) 0.0009(14) 0.0112(14) -0.0015(13)
O12 0.052(2) 0.0440(19) 0.0533(19) 0.0075(16) 0.0169(17) -0.0092(16)
C10 0.042(3) 0.036(3) 0.049(3) -0.002(2) 0.012(2) -0.006(2)
O11 0.040(2) 0.082(3) 0.065(2) 0.020(2) 0.0154(17) 0.0008(18)
C11 0.055(3) 0.058(3) 0.040(3) 0.008(2) 0.013(2) -0.003(3)
C12 0.061(3) 0.043(3) 0.042(3) 0.000(2) 0.026(2) 0.001(2)
O13 0.087(3) 0.040(2) 0.067(2) 0.0116(18) 0.035(2) 0.0125(19)
C100 0.060(3) 0.030(2) 0.046(3) 0.008(2) 0.024(2) 0.000(2)
C101 0.077(4) 0.038(3) 0.045(3) 0.001(2) 0.024(3) 0.001(3)
C102 0.105(5) 0.043(3) 0.051(3) 0.001(2) 0.040(3) 0.008(3)
C103 0.089(5) 0.052(3) 0.078(4) 0.008(3) 0.054(4) 0.017(3)
C104 0.067(3) 0.046(3) 0.069(4) 0.000(3) 0.038(3) 0.005(3)
C105 0.058(3) 0.041(3) 0.048(3) 0.001(2) 0.025(2) 0.003(2)
C106 0.044(3) 0.043(3) 0.056(3) 0.000(2) 0.021(2) -0.005(2)
C107 0.045(3) 0.044(3) 0.051(3) -0.006(2) 0.015(2) -0.010(2)
C108 0.054(3) 0.038(3) 0.060(3) -0.009(2) 0.023(2) -0.019(2)
C109 0.063(3) 0.034(3) 0.059(3) -0.005(2) 0.025(3) 0.003(2)
C110 0.054(3) 0.037(3) 0.060(3) -0.010(2) 0.018(2) 0.009(2)
C111 0.056(3) 0.053(3) 0.045(3) -0.011(2) 0.025(2) -0.005(2)
C112 0.057(3) 0.058(3) 0.041(3) 0.000(2) 0.022(2) -0.004(2)
C113 0.056(3) 0.038(3) 0.055(3) 0.011(2) 0.030(2) 0.007(2)
C114 0.040(3) 0.039(3) 0.070(3) 0.006(2) 0.026(2) 0.002(2)
C115 0.067(4) 0.043(3) 0.087(4) 0.006(3) 0.043(3) -0.001(3)
C116 0.064(4) 0.051(4) 0.128(6) -0.002(4) 0.047(4) -0.019(3)
C117 0.069(4) 0.055(4) 0.100(5) -0.023(3) 0.034(4) -0.024(3)
C118 0.054(3) 0.049(3) 0.076(4) -0.013(3) 0.019(3) -0.009(3)
C119 0.046(3) 0.031(2) 0.071(3) -0.003(2) 0.024(2) -0.002(2)
C120 0.042(3) 0.034(2) 0.043(3) -0.007(2) 0.012(2) -0.003(2)
C121 0.040(3) 0.036(2) 0.041(2) -0.001(2) 0.016(2) -0.002(2)
C122 0.044(3) 0.051(3) 0.054(3) 0.006(2) 0.013(2) 0.002(2)
C123 0.049(3) 0.062(4) 0.063(3) 0.018(3) 0.014(3) 0.004(3)
C124 0.053(3) 0.053(3) 0.081(4) 0.022(3) 0.028(3) 0.018(3)
C125 0.053(3) 0.036(3) 0.063(3) 0.005(2) 0.024(3) 0.005(2)
C126 0.038(2) 0.031(2) 0.049(3) 0.005(2) 0.019(2) -0.001(2)
N1S 0.105(5) 0.100(5) 0.111(5) -0.007(4) 0.045(4) -0.036(4)
C10S 0.074(5) 0.066(4) 0.105(6) 0.017(4) 0.048(4) -0.008(4)
C11S 0.112(6) 0.115(6) 0.088(5) 0.040(5) 0.027(5) -0.014(5)
O1W 0.109(3) 0.062(3) 0.097(3) -0.028(2) 0.066(3) -0.031(2)
O2W 0.079(3) 0.136(4) 0.070(3) 0.023(3) 0.029(2) 0.023(3)

loop_
_atom_type_symbol
_atom_type_description
_atom_type_scat_dispersion_real
_atom_type_scat_dispersion_imag
_atom_type_scat_source
C C 0.0033 0.0016 'International Tables Vol C Tables 4.2.6.8 and 6.1.1.4'
H H 0.0000 0.0000 'International Tables Vol C Tables 4.2.6.8 and 6.1.1.4'
N N 0.0061 0.0033 'International Tables Vol C Tables 4.2.6.8 and 6.1.1.4'
Ni Ni 0.3393 1.1124 'International Tables Vol C Tables 4.2.6.8 and 6.1.1.4'
O O 0.0106 0.0060 'International Tables Vol C Tables 4.2.6.8 and 6.1.1.4'

loop_
_geom_angle_atom_site_label_1
_geom_angle_atom_site_label_2
_geom_angle_atom_site_label_3
_geom_angle
_geom_angle_site_symmetry_1
_geom_angle_site_symmetry_3
_geom_angle_publ_flag
N101 Ni11 O101 91.17(14) . . ?
N101 Ni11 O10 174.58(13) . . ?
O101 Ni11 O10 93.59(12) . . ?
N101 Ni11 O12 94.44(13) . . ?
O101 Ni11 O12 95.48(13) . . ?
O10 Ni11 O12 87.69(12) . . ?
N101 Ni11 O103 98.97(13) . . ?
O101 Ni11 O103 91.84(13) . . ?
O10 Ni11 O103 78.30(11) . . ?
O12 Ni11 O103 164.58(12) . . ?
N101 Ni11 N103 82.56(14) . . ?
O101 Ni11 N103 173.09(13) . . ?
O10 Ni11 N103 92.56(12) . . ?
O12 Ni11 N103 87.93(13) . . ?
O103 Ni11 N103 86.30(13) . . ?
N102 Ni12 O103 104.40(13) . . ?
N102 Ni12 O102 85.52(16) . . ?
O103 Ni12 O102 87.36(14) . . ?
N102 Ni12 O10 176.29(13) . . ?
O103 Ni12 O10 79.20(11) . . ?
O102 Ni12 O10 93.80(14) . . ?
N102 Ni12 O12W 88.70(17) . . ?
O103 Ni12 O12W 166.52(15) . . ?
O102 Ni12 O12W 90.59(17) . . ?
O10 Ni12 O12W 87.65(15) . . ?
N102 Ni12 N104 84.00(15) . . ?
O103 Ni12 N104 91.54(12) . . ?
O102 Ni12 N104 168.84(15) . . ?
O10 Ni12 N104 96.90(13) . . ?
O12W Ni12 N104 92.98(16) . . ?
C100 O101 Ni11 127.1(3) . . ?
C119 O102 Ni12 126.9(3) . . ?
C119 O102 H2 115(4) . . ?
Ni12 O102 H2 117(4) . . ?
C126 O103 Ni12 117.2(2) . . ?
C126 O103 Ni11 115.6(2) . . ?
Ni12 O103 Ni11 97.72(12) . . ?
C106 N101 C107 118.2(4) . . ?
C106 N101 Ni11 126.3(3) . . ?
C107 N101 Ni11 115.5(3) . . ?
C113 N102 C112 119.6(4) . . ?
C113 N102 Ni12 124.9(3) . . ?
C112 N102 Ni12 112.5(3) . . ?
C108 N103 C120 113.3(3) . . ?
C108 N103 C109 109.8(3) . . ?
C120 N103 C109 101.9(3) . . ?
C108 N103 Ni11 101.8(3) . . ?
C120 N103 Ni11 115.7(3) . . ?
C109 N103 Ni11 114.7(3) . . ?
C120 N104 C111 112.8(3) . . ?
C120 N104 C110 102.3(3) . . ?
C111 N104 C110 111.0(3) . . ?
C120 N104 Ni12 113.0(3) . . ?
C111 N104 Ni12 104.7(3) . . ?
C110 N104 Ni12 113.3(3) . . ?
Ni12 O12W H12A 140(3) . . ?
Ni12 O12W H12B 91(7) . . ?
H12A O12W H12B 129(7) . . ?
C10 O10 Ni11 127.5(3) . . ?
C10 O10 Ni12 134.5(3) . . ?
Ni11 O10 Ni12 97.96(12) . . ?
C12 O12 Ni11 123.7(3) . . ?
O11 C10 O10 123.4(4) . . ?
O11 C10 C11 121.3(4) . . ?
O10 C10 C11 115.3(4) . . ?
C10 C11 C12 111.9(4) . . ?
C10 C11 H11G 109.2 . . ?
C12 C11 H11G 109.2 . . ?
C10 C11 H11H 109.2 . . ?
C12 C11 H11H 109.2 . . ?
H11G C11 H11H 107.9 . . ?
O13 C12 O12 125.2(5) . . ?
O13 C12 C11 117.3(5) . . ?
O12 C12 C11 117.5(4) . . ?
O101 C100 C101 119.9(4) . . ?
O101 C100 C105 124.7(4) . . ?
C101 C100 C105 115.4(4) . . ?
C102 C101 C100 123.1(5) . . ?
C102 C101 H101 118.5 . . ?
C100 C101 H101 118.5 . . ?
C101 C102 C103 120.6(5) . . ?
C101 C102 H102 119.7 . . ?
C103 C102 H102 119.7 . . ?
C102 C103 C104 118.8(5) . . ?
C102 C103 H103 120.6 . . ?
C104 C103 H103 120.6 . . ?
C103 C104 C105 121.7(5) . . ?
C103 C104 H104 119.1 . . ?
C105 C104 H104 119.1 . . ?
N101 C106 C105 127.2(4) . . ?
N101 C106 H106 116.4 . . ?
C105 C106 H106 116.4 . . ?
C104 C105 C100 120.3(5) . . ?
C104 C105 C106 116.6(5) . . ?
C100 C105 C106 123.1(4) . . ?
N101 C107 C108 108.4(4) . . ?
N101 C107 H10A 110.0 . . ?
C108 C107 H10A 110.0 . . ?
N101 C107 H10B 110.0 . . ?
C108 C107 H10B 110.0 . . ?
H10A C107 H10B 108.4 . . ?
N103 C108 C107 111.9(4) . . ?
N103 C108 H10C 109.2 . . ?
C107 C108 H10C 109.2 . . ?
N103 C108 H10D 109.2 . . ?
C107 C108 H10D 109.2 . . ?
H10C C108 H10D 107.9 . . ?
N103 C109 C110 104.8(4) . . ?
N103 C109 H10E 110.8 . . ?
C110 C109 H10E 110.8 . . ?
N103 C109 H10F 110.8 . . ?
C110 C109 H10F 110.8 . . ?
H10E C109 H10F 108.9 . . ?
N104 C110 C109 105.1(4) . . ?
N104 C110 H11A 110.7 . . ?
C109 C110 H11A 110.7 . . ?
N104 C110 H11B 110.7 . . ?
C109 C110 H11B 110.7 . . ?
H11A C110 H11B 108.8 . . ?
N104 C111 C112 110.8(4) . . ?
N104 C111 H11C 109.5 . . ?
C112 C111 H11C 109.5 . . ?
N104 C111 H11D 109.5 . . ?
C112 C111 H11D 109.5 . . ?
H11C C111 H11D 108.1 . . ?
N102 C112 C111 108.3(4) . . ?
N102 C112 H11E 110.0 . . ?
C111 C112 H11E 110.0 . . ?
N102 C112 H11F 110.0 . . ?
C111 C112 H11F 110.0 . . ?
H11E C112 H11F 108.4 . . ?
N102 C113 C114 125.8(4) . . ?
N102 C113 H113 117.1 . . ?
C114 C113 H113 117.1 . . ?
C115 C114 C119 117.7(5) . . ?
C115 C114 C113 117.0(5) . . ?
C119 C114 C113 125.2(4) . . ?
C116 C115 C114 121.1(6) . . ?
C116 C115 H115 119.4 . . ?
C114 C115 H115 119.4 . . ?
C117 C116 C115 119.7(5) . . ?
C117 C116 H116 120.1 . . ?
C115 C116 H116 120.1 . . ?
C118 C117 C116 121.0(6) . . ?
C118 C117 H117 119.5 . . ?
C116 C117 H117 119.5 . . ?
C117 C118 C119 120.5(6) . . ?
C117 C118 H118 119.7 . . ?
C119 C118 H118 119.7 . . ?
O102 C119 C118 121.4(5) . . ?
O102 C119 C114 118.8(4) . . ?
C118 C119 C114 119.8(5) . . ?
N104 C120 N103 101.1(3) . . ?
N104 C120 C121 115.1(4) . . ?
N103 C120 C121 114.2(3) . . ?
N104 C120 H120 108.7 . . ?
N103 C120 H120 108.7 . . ?
C121 C120 H120 108.7 . . ?
C122 C121 C126 120.5(4) . . ?
C122 C121 C120 119.9(4) . . ?
C126 C121 C120 119.6(4) . . ?
C123 C122 C121 120.2(5) . . ?
C123 C122 H122 119.9 . . ?
C121 C122 H122 119.9 . . ?
C124 C123 C122 119.9(5) . . ?
C124 C123 H123 120.1 . . ?
C122 C123 H123 120.1 . . ?
C123 C124 C125 121.0(5) . . ?
C123 C124 H124 119.5 . . ?
C125 C124 H124 119.5 . . ?
C126 C125 C124 119.8(5) . . ?
C126 C125 H125 120.1 . . ?
C124 C125 H125 120.1 . . ?
O103 C126 C125 121.1(4) . . ?
O103 C126 C121 120.4(4) . . ?
C125 C126 C121 118.5(4) . . ?
N1S C10S C11S 177.5(9) . . ?
C10S C11S H11I 109.5 . . ?
C10S C11S H11J 109.5 . . ?
H11I C11S H11J 109.5 . . ?
C10S C11S H11K 109.5 . . ?
H11I C11S H11K 109.5 . . ?
H11J C11S H11K 109.5 . . ?
H1WA O1W H1WB 90.6 . . ?
H2W1 O2W H2W2 116.6 . . ?
C2S O2S H2S 109.5 . . ?
O2S C2S H2S1 109.5 . . ?
O2S C2S H2S2 109.5 . . ?
H2S1 C2S H2S2 109.5 . . ?
O2S C2S H2S3 109.5 . . ?
H2S1 C2S H2S3 109.5 . . ?
H2S2 C2S H2S3 109.5 . . ?

loop_
_geom_bond_atom_site_label_1
_geom_bond_atom_site_label_2
_geom_bond_distance
_geom_bond_site_symmetry_2
_geom_bond_publ_flag
Ni11 N101 1.994(4) . ?
Ni11 O101 2.024(3) . ?
Ni11 O10 2.044(3) . ?
Ni11 O12 2.083(3) . ?
Ni11 O103 2.086(3) . ?
Ni11 N103 2.236(4) . ?
Ni12 N102 2.016(4) . ?
Ni12 O103 2.028(3) . ?
Ni12 O102 2.061(4) . ?
Ni12 O10 2.063(3) . ?
Ni12 O12W 2.067(4) . ?
Ni12 N104 2.130(4) . ?
O101 C100 1.306(5) . ?
O102 C119 1.351(6) . ?
O102 H2 0.69(4) . ?
O103 C126 1.346(5) . ?
N101 C106 1.282(6) . ?
N101 C107 1.467(5) . ?
N102 C113 1.288(6) . ?
N102 C112 1.457(6) . ?
N103 C108 1.487(6) . ?
N103 C120 1.497(5) . ?
N103 C109 1.501(6) . ?
N104 C120 1.492(5) . ?
N104 C111 1.498(6) . ?
N104 C110 1.506(6) . ?
O12W H12A 0.90(5) . ?
O12W H12B 0.73(8) . ?
O10 C10 1.290(5) . ?
O11 C10 1.233(5) . ?
O12 C12 1.265(5) . ?
O13 C12 1.247(5) . ?
C10 C11 1.513(6) . ?
C11 C12 1.538(7) . ?
C11 H11G 0.9700 . ?
C11 H11H 0.9700 . ?
C100 C101 1.421(6) . ?
C100 C105 1.427(7) . ?
C101 C102 1.372(7) . ?
C101 H101 0.9300 . ?
C102 C103 1.378(8) . ?
C102 H102 0.9300 . ?
C103 C104 1.383(7) . ?
C103 H103 0.9300 . ?
C104 C105 1.402(6) . ?
C104 H104 0.9300 . ?
C105 C106 1.452(6) . ?
C106 H106 0.9300 . ?
C107 C108 1.533(6) . ?
C107 H10A 0.9700 . ?
C107 H10B 0.9700 . ?
C108 H10C 0.9700 . ?
C108 H10D 0.9700 . ?
C109 C110 1.531(7) . ?
C109 H10E 0.9700 . ?
C109 H10F 0.9700 . ?
C110 H11A 0.9700 . ?
C110 H11B 0.9700 . ?
C111 C112 1.527(7) . ?
C111 H11C 0.9700 . ?
C111 H11D 0.9700 . ?
C112 H11E 0.9700 . ?
C112 H11F 0.9700 . ?
C113 C114 1.451(7) . ?
C113 H113 0.9300 . ?
C114 C115 1.404(7) . ?
C114 C119 1.413(7) . ?
C115 C116 1.378(8) . ?
C115 H115 0.9300 . ?
C116 C117 1.371(9) . ?
C116 H116 0.9300 . ?
C117 C118 1.363(7) . ?
C117 H117 0.9300 . ?
C118 C119 1.388(7) . ?
C118 H118 0.9300 . ?
C120 C121 1.510(6) . ?
C120 H120 0.9800 . ?
C121 C122 1.381(6) . ?
C121 C126 1.412(6) . ?
C122 C123 1.375(7) . ?
C122 H122 0.9300 . ?
C123 C124 1.373(7) . ?
C123 H123 0.9300 . ?
C124 C125 1.392(7) . ?
C124 H124 0.9300 . ?
C125 C126 1.387(6) . ?
C125 H125 0.9300 . ?
N1S C10S 1.119(8) . ?
C10S C11S 1.461(10) . ?
C11S H11I 0.9600 . ?
C11S H11J 0.9600 . ?
C11S H11K 0.9600 . ?
O1W H1WA 0.9614 . ?
O1W H1WB 1.0630 . ?
O2W H2W1 0.8988 . ?
O2W H2W2 0.8428 . ?
O2S C2S 1.61(3) . ?
O2S H2S 0.8200 . ?
C2S H2S1 0.9600 . ?
C2S H2S2 0.9600 . ?
C2S H2S3 0.9600 . ?

loop_
_geom_hbond_atom_site_label_D
_geom_hbond_atom_site_label_H
_geom_hbond_atom_site_label_A
_geom_hbond_distance_DH
_geom_hbond_distance_HA
_geom_hbond_distance_DA
_geom_hbond_angle_DHA
_geom_hbond_site_symmetry_A
O102 H2 O1W 0.69(4) 1.85(5) 2.543(5) 172(6) .
O12W H12A O2W 0.90(5) 1.80(5) 2.697(6) 175(5) .
O12W H12B O11 0.73(8) 1.97(8) 2.692(6) 167(10) .
O1W H1WA O101 0.96 1.81 2.728(5) 158.7 .
O1W H1WB O13 1.06 1.81 2.741(5) 143.6 1_545
O2W H2W1 O3W 0.90 1.93 2.824(11) 178.0 6_566
O2W H2W2 O11 0.84 1.96 2.806(5) 178.4 5_566
O2S H2S O1W 0.82 2.27 3.07(2) 163.7 1_565

loop_
_geom_torsion_atom_site_label_1
_geom_torsion_atom_site_label_2
_geom_torsion_atom_site_label_3
_geom_torsion_atom_site_label_4
_geom_torsion
_geom_torsion_site_symmetry_1
_geom_torsion_site_symmetry_2
_geom_torsion_site_symmetry_3
_geom_torsion_site_symmetry_4
_geom_torsion_publ_flag
N101 Ni11 O101 C100 -7.1(4) . . . . ?
O10 Ni11 O101 C100 175.5(3) . . . . ?
O12 Ni11 O101 C100 87.5(4) . . . . ?
O103 Ni11 O101 C100 -106.1(4) . . . . ?
N102 Ni12 O102 C119 37.8(4) . . . . ?
O103 Ni12 O102 C119 142.4(4) . . . . ?
O10 Ni12 O102 C119 -138.6(4) . . . . ?
O12W Ni12 O102 C119 -50.9(4) . . . . ?
N104 Ni12 O102 C119 57.9(10) . . . . ?
N102 Ni12 O103 C126 -37.4(3) . . . . ?
O102 Ni12 O103 C126 -122.0(3) . . . . ?
O10 Ni12 O103 C126 143.6(3) . . . . ?
O12W Ni12 O103 C126 156.5(6) . . . . ?
N104 Ni12 O103 C126 46.9(3) . . . . ?
N102 Ni12 O103 Ni11 -161.38(13) . . . . ?
O102 Ni12 O103 Ni11 113.94(15) . . . . ?
O10 Ni12 O103 Ni11 19.56(11) . . . . ?
O12W Ni12 O103 Ni11 32.4(7) . . . . ?
N104 Ni12 O103 Ni11 -77.17(14) . . . . ?
N101 Ni11 O103 C126 30.3(3) . . . . ?
O101 Ni11 O103 C126 121.8(3) . . . . ?
O10 Ni11 O103 C126 -145.0(3) . . . . ?
O12 Ni11 O103 C126 -119.8(5) . . . . ?
N103 Ni11 O103 C126 -51.6(3) . . . . ?
N101 Ni11 O103 Ni12 155.44(13) . . . . ?
O101 Ni11 O103 Ni12 -113.09(13) . . . . ?
O10 Ni11 O103 Ni12 -19.81(11) . . . . ?
O12 Ni11 O103 Ni12 5.3(5) . . . . ?
N103 Ni11 O103 Ni12 73.58(13) . . . . ?
O101 Ni11 N101 C106 5.8(4) . . . . ?
O12 Ni11 N101 C106 -89.8(4) . . . . ?
O103 Ni11 N101 C106 97.8(4) . . . . ?
N103 Ni11 N101 C106 -177.2(4) . . . . ?
O101 Ni11 N101 C107 -175.0(3) . . . . ?
O12 Ni11 N101 C107 89.4(3) . . . . ?
O103 Ni11 N101 C107 -82.9(3) . . . . ?
N103 Ni11 N101 C107 2.1(3) . . . . ?
O103 Ni12 N102 C113 -119.2(4) . . . . ?
O102 Ni12 N102 C113 -33.1(4) . . . . ?
O12W Ni12 N102 C113 57.6(4) . . . . ?
N104 Ni12 N102 C113 150.7(4) . . . . ?
O103 Ni12 N102 C112 80.5(3) . . . . ?
O102 Ni12 N102 C112 166.7(3) . . . . ?
O12W Ni12 N102 C112 -102.6(3) . . . . ?
N104 Ni12 N102 C112 -9.5(3) . . . . ?
N101 Ni11 N103 C108 22.7(3) . . . . ?
O10 Ni11 N103 C108 -159.6(3) . . . . ?
O12 Ni11 N103 C108 -72.0(3) . . . . ?
O103 Ni11 N103 C108 122.3(3) . . . . ?
N101 Ni11 N103 C120 -100.5(3) . . . . ?
O10 Ni11 N103 C120 77.1(3) . . . . ?
O12 Ni11 N103 C120 164.7(3) . . . . ?
O103 Ni11 N103 C120 -1.0(3) . . . . ?
N101 Ni11 N103 C109 141.2(3) . . . . ?
O10 Ni11 N103 C109 -41.1(3) . . . . ?
O12 Ni11 N103 C109 46.5(3) . . . . ?
O103 Ni11 N103 C109 -119.2(3) . . . . ?
N102 Ni12 N104 C120 106.3(3) . . . . ?
O103 Ni12 N104 C120 2.0(3) . . . . ?
O102 Ni12 N104 C120 86.2(8) . . . . ?
O10 Ni12 N104 C120 -77.3(3) . . . . ?
O12W Ni12 N104 C120 -165.3(3) . . . . ?
N102 Ni12 N104 C111 -16.8(3) . . . . ?
O103 Ni12 N104 C111 -121.1(3) . . . . ?
O102 Ni12 N104 C111 -37.0(9) . . . . ?
O10 Ni12 N104 C111 159.6(3) . . . . ?
O12W Ni12 N104 C111 71.6(3) . . . . ?
N102 Ni12 N104 C110 -137.9(3) . . . . ?
O103 Ni12 N104 C110 117.7(3) . . . . ?
O102 Ni12 N104 C110 -158.1(7) . . . . ?
O10 Ni12 N104 C110 38.4(3) . . . . ?
O12W Ni12 N104 C110 -49.6(3) . . . . ?
O101 Ni11 O10 C10 -67.3(4) . . . . ?
O12 Ni11 O10 C10 28.1(3) . . . . ?
O103 Ni11 O10 C10 -158.4(4) . . . . ?
N103 Ni11 O10 C10 115.9(3) . . . . ?
O101 Ni11 O10 Ni12 110.62(13) . . . . ?
O12 Ni11 O10 Ni12 -154.03(13) . . . . ?
O103 Ni11 O10 Ni12 19.47(11) . . . . ?
N103 Ni11 O10 Ni12 -66.21(14) . . . . ?
O103 Ni12 O10 C10 157.7(4) . . . . ?
O102 Ni12 O10 C10 71.1(4) . . . . ?
O12W Ni12 O10 C10 -19.3(4) . . . . ?
N104 Ni12 O10 C10 -112.1(4) . . . . ?
O103 Ni12 O10 Ni11 -19.98(11) . . . . ?
O102 Ni12 O10 Ni11 -106.56(14) . . . . ?
O12W Ni12 O10 Ni11 163.00(16) . . . . ?
N104 Ni12 O10 Ni11 70.28(14) . . . . ?
N101 Ni11 O12 C12 165.0(4) . . . . ?
O101 Ni11 O12 C12 73.4(4) . . . . ?
O10 Ni11 O12 C12 -19.9(4) . . . . ?
O103 Ni11 O12 C12 -44.6(7) . . . . ?
N103 Ni11 O12 C12 -112.6(4) . . . . ?
Ni11 O10 C10 O11 -174.8(3) . . . . ?
Ni12 O10 C10 O11 8.1(7) . . . . ?
Ni11 O10 C10 C11 5.5(6) . . . . ?
Ni12 O10 C10 C11 -171.5(3) . . . . ?
O11 C10 C11 C12 123.5(5) . . . . ?
O10 C10 C11 C12 -56.9(6) . . . . ?
Ni11 O12 C12 O13 160.4(4) . . . . ?
Ni11 O12 C12 C11 -19.4(6) . . . . ?
C10 C11 C12 O13 -114.0(5) . . . . ?
C10 C11 C12 O12 65.8(6) . . . . ?
Ni11 O101 C100 C101 -174.5(3) . . . . ?
Ni11 O101 C100 C105 4.7(6) . . . . ?
O101 C100 C101 C102 -179.7(4) . . . . ?
C105 C100 C101 C102 1.0(7) . . . . ?
C100 C101 C102 C103 -0.8(8) . . . . ?
C101 C102 C103 C104 0.4(8) . . . . ?
C102 C103 C104 C105 -0.2(8) . . . . ?
C107 N101 C106 C105 178.5(4) . . . . ?
Ni11 N101 C106 C105 -2.2(7) . . . . ?
C103 C104 C105 C100 0.5(7) . . . . ?
C103 C104 C105 C106 179.0(5) . . . . ?
O101 C100 C105 C104 179.9(4) . . . . ?
C101 C100 C105 C104 -0.8(6) . . . . ?
O101 C100 C105 C106 1.4(7) . . . . ?
C101 C100 C105 C106 -179.3(4) . . . . ?
N101 C106 C105 C104 178.6(5) . . . . ?
N101 C106 C105 C100 -2.8(8) . . . . ?
C106 N101 C107 C108 152.9(4) . . . . ?
Ni11 N101 C107 C108 -26.4(5) . . . . ?
C120 N103 C108 C107 81.1(5) . . . . ?
C109 N103 C108 C107 -165.8(4) . . . . ?
Ni11 N103 C108 C107 -43.8(4) . . . . ?
N101 C107 C108 N103 48.7(5) . . . . ?
C108 N103 C109 C110 -151.0(4) . . . . ?
C120 N103 C109 C110 -30.7(4) . . . . ?
Ni11 N103 C109 C110 95.1(4) . . . . ?
C120 N104 C110 C109 27.2(4) . . . . ?
C111 N104 C110 C109 147.8(4) . . . . ?
Ni12 N104 C110 C109 -94.7(4) . . . . ?
N103 C109 C110 N104 2.2(5) . . . . ?
C120 N104 C111 C112 -83.5(4) . . . . ?
C110 N104 C111 C112 162.4(4) . . . . ?
Ni12 N104 C111 C112 39.8(4) . . . . ?
C113 N102 C112 C111 -127.8(4) . . . . ?
Ni12 N102 C112 C111 33.6(4) . . . . ?
N104 C111 C112 N102 -49.7(5) . . . . ?
C112 N102 C113 C114 179.5(4) . . . . ?
Ni12 N102 C113 C114 20.6(7) . . . . ?
N102 C113 C114 C115 -175.7(5) . . . . ?
N102 C113 C114 C119 4.8(8) . . . . ?
C119 C114 C115 C116 -0.2(8) . . . . ?
C113 C114 C115 C116 -179.8(5) . . . . ?
C114 C115 C116 C117 1.3(9) . . . . ?
C115 C116 C117 C118 -0.2(10) . . . . ?
C116 C117 C118 C119 -1.9(9) . . . . ?
Ni12 O102 C119 C118 153.9(4) . . . . ?
Ni12 O102 C119 C114 -27.1(6) . . . . ?
C117 C118 C119 O102 -178.1(5) . . . . ?
C117 C118 C119 C114 2.9(8) . . . . ?
C115 C114 C119 O102 179.1(4) . . . . ?
C113 C114 C119 O102 -1.4(7) . . . . ?
C115 C114 C119 C118 -1.8(7) . . . . ?
C113 C114 C119 C118 177.7(5) . . . . ?
C111 N104 C120 N103 -166.0(3) . . . . ?
C110 N104 C120 N103 -46.7(4) . . . . ?
Ni12 N104 C120 N103 75.5(3) . . . . ?
C111 N104 C120 C121 70.4(5) . . . . ?
C110 N104 C120 C121 -170.3(4) . . . . ?
Ni12 N104 C120 C121 -48.2(4) . . . . ?
C108 N103 C120 N104 166.0(3) . . . . ?
C109 N103 C120 N104 48.2(4) . . . . ?
Ni11 N103 C120 N104 -77.0(3) . . . . ?
C108 N103 C120 C121 -69.8(5) . . . . ?
C109 N103 C120 C121 172.4(4) . . . . ?
Ni11 N103 C120 C121 47.2(4) . . . . ?
N104 C120 C121 C122 -122.3(4) . . . . ?
N103 C120 C121 C122 121.4(4) . . . . ?
N104 C120 C121 C126 60.5(5) . . . . ?
N103 C120 C121 C126 -55.8(5) . . . . ?
C126 C121 C122 C123 2.0(7) . . . . ?
C120 C121 C122 C123 -175.2(4) . . . . ?
C121 C122 C123 C124 0.3(8) . . . . ?
C122 C123 C124 C125 -1.1(8) . . . . ?
C123 C124 C125 C126 -0.5(8) . . . . ?
Ni12 O103 C126 C125 130.5(4) . . . . ?
Ni11 O103 C126 C125 -115.1(4) . . . . ?
Ni12 O103 C126 C121 -51.6(5) . . . . ?
Ni11 O103 C126 C121 62.8(4) . . . . ?
C124 C125 C126 O103 -179.4(4) . . . . ?
C124 C125 C126 C121 2.7(7) . . . . ?
C122 C121 C126 O103 178.6(4) . . . . ?
C120 C121 C126 O103 -4.2(6) . . . . ?
C122 C121 C126 C125 -3.5(6) . . . . ?
C120 C121 C126 C125 173.7(4) . . . . ?
